data_4519053
loop_
_publ_author_name
'Diment, Wilfred T.'
'Gregory, Georgina L.'
'Kerr, Ryan W. F.'
'Phanopoulos, Andreas'
'Buchard, Antoine'
'Williams, Charlotte K.'

_publ_section_title
;
 Catalytic Synergy Using Al(III) and Group 1 Metals to Accelerate Epoxide
 and Anhydride Ring-Opening Copolymerizations
;
_journal_name_full 'ACS Catalysis'
_journal_page_first 12532
_journal_page_last 12542
_journal_paper_doi 10.1021/acscatal.1c04020
_journal_year 2021
_chemical_formula_moiety 'C25 H30 Al Cs N2 O8, C H Cl3'
_chemical_formula_sum 'C26 H31 Al Cl3 Cs N2 O8'
_chemical_formula_weight 765.77
_space_group_crystal_system monoclinic
_space_group_IT_number 14
_space_group_name_Hall '-P 2ybc'
_space_group_name_H-M_alt 'P 1 21/c 1'
_atom_sites_solution_hydrogens geom
_atom_sites_solution_primary dual
_audit_creation_date 2020-12-01
_audit_creation_method
;
Olex2 1.2
(compiled 2018.05.29 svn.r3508 for OlexSys, GUI svn.r5506)
;
_cell_angle_alpha 90
_cell_angle_beta 98.5770(10)
_cell_angle_gamma 90
_cell_formula_units_Z 4
_cell_length_a 14.9518(2)
_cell_length_b 12.88710(10)
_cell_length_c 16.7675(2)
_cell_measurement_reflns_used 10406
_cell_measurement_temperature 150.01(10)
_cell_measurement_theta_max 76.9830
_cell_measurement_theta_min 2.9950
_cell_volume 3194.72(6)
_computing_cell_refinement 'CrysAlisPro 1.171.41.81a (Rigaku OD, 2020)'
_computing_data_collection 'CrysAlisPro 1.171.41.81a (Rigaku OD, 2020)'
_computing_data_reduction 'CrysAlisPro 1.171.41.81a (Rigaku OD, 2020)'
_computing_molecular_graphics 'Olex2 (Dolomanov et al., 2009)'
_computing_publication_material 'Olex2 (Dolomanov et al., 2009)'
_computing_structure_refinement 'ShelXL (Sheldrick, 2015)'
_computing_structure_solution 'ShelXT (Sheldrick, 2015)'
_diffrn_ambient_environment N~2~
_diffrn_ambient_temperature 150.01(10)
_diffrn_detector 'CCD plate'
_diffrn_detector_area_resol_mean 10.5035
_diffrn_detector_type Atlas
_diffrn_measured_fraction_theta_full 1.000
_diffrn_measured_fraction_theta_max 0.987
_diffrn_measurement_details
;
List of Runs (angles in degrees, time in seconds):

  # Type    Start    End  Width  t~exp~   \w     \q     \k     \f   Frames
--------------------------------------------------------------------------
  1  \w    -99.00 -43.00   1.00    1.00    --    0.00-178.00  30.00   56
  2  \w    -77.00 -43.00   1.00    1.00    --    0.00 178.00-150.00   34
  3  \w     -3.00  33.00   1.00    2.00    --  -60.50  15.00 120.00   36
  4  \w     -3.00  32.00   1.00    2.00    --  -60.50  15.00 -90.00   35
  5  \w   -150.00-111.00   1.00    2.00    --  -60.50 -94.00 -90.00   39
  6  \w      4.00  31.00   1.00    2.00    --  -60.50  15.00-150.00   27
  7  \w     -1.00  28.00   1.00    2.00    --  -60.50  15.00-120.00   29
  8  \w    -14.00  22.00   1.00    2.00    --  -60.50  30.00   0.00   36
  9  \w     -3.00  32.00   1.00    2.00    --  -60.50  15.00 -30.00   35
 10  \w     99.00 149.00   1.00    2.00    --   60.50 125.00-150.00   50
 11  \w     99.00 133.00   1.00    2.00    --   60.50 125.00  60.00   34
 12  \w    109.00 146.00   1.00    2.00    --   60.50 125.00   0.00   37
 13  \w    103.00 167.00   1.00    4.00    --  121.00  77.00  60.00   64
 14  \w     76.00 102.00   1.00    4.00    --  121.00 -91.00  90.00   26
 15  \w     26.00  52.00   1.00    4.00    --  121.00 -91.00  90.00   26
 16  \w    115.00 162.00   1.00    4.00    --  121.00  63.00  90.00   47
 17  \w    103.00 178.00   1.00    4.00    --  121.00  77.00 -60.00   75
 18  \w    114.00 177.00   1.00    4.00    --  121.00  77.00 -90.00   63
 19  \w     48.00  76.00   1.00    4.00    --  121.00 -50.00  60.00   28
 20  \w    105.00 177.00   1.00    4.00    --  121.00  77.00   0.00   72
 21  \w     42.00  96.00   1.00    4.00    --  121.00 -63.00-120.00   54
 22  \w     89.00 120.00   1.00    4.00    --  121.00  50.00   0.00   31
 23  \w     40.00  78.00   1.00    4.00    --  121.00 -50.00 -90.00   38
 24  \w     84.00 177.00   1.00    4.00    --  121.00  63.00  30.00   93
 25  \w     80.00 106.00   1.00    4.00    --  121.00  63.00  90.00   26
 26  \w     45.00  80.00   1.00    1.00    --    0.00  19.00 -60.00   35
 27  \w      2.00  39.00   1.00    1.00    --    0.00 -77.00  90.00   37
 28  \w    -63.00 -38.00   1.00    1.00    --    0.00 178.00-150.00   25
 29  \w      2.00  34.00   1.00    1.00    --    0.00  19.00 -60.00   32
 30  \w     -2.00  24.00   1.00    2.00    --  -60.50  30.00-120.00   26
 31  \w    -14.00   8.00   1.00    2.00    --  -60.50  30.00-150.00   22
;
_diffrn_measurement_device 'four-circle diffractometer'
_diffrn_measurement_device_type 'SuperNova, Dual, Cu at home/near, Atlas'
_diffrn_measurement_method '\w scans'
_diffrn_orient_matrix_type 'CrysAlisPro convention (1999,Acta A55,543-557)'
_diffrn_orient_matrix_UB_11 -0.1006973000
_diffrn_orient_matrix_UB_12 0.0240226000
_diffrn_orient_matrix_UB_13 -0.0284345000
_diffrn_orient_matrix_UB_21 -0.0022565000
_diffrn_orient_matrix_UB_22 -0.0824486000
_diffrn_orient_matrix_UB_23 -0.0667852000
_diffrn_orient_matrix_UB_31 -0.0268623000
_diffrn_orient_matrix_UB_32 -0.0831125000
_diffrn_orient_matrix_UB_33 0.0580133000
_diffrn_radiation_monochromator mirror
_diffrn_radiation_probe x-ray
_diffrn_radiation_type CuK\a
_diffrn_radiation_wavelength 1.54184
_diffrn_reflns_av_R_equivalents 0.0277
_diffrn_reflns_av_unetI/netI 0.0305
_diffrn_reflns_Laue_measured_fraction_full 1.000
_diffrn_reflns_Laue_measured_fraction_max 0.987
_diffrn_reflns_limit_h_max 18
_diffrn_reflns_limit_h_min -16
_diffrn_reflns_limit_k_max 15
_diffrn_reflns_limit_k_min -16
_diffrn_reflns_limit_l_max 21
_diffrn_reflns_limit_l_min -18
_diffrn_reflns_number 15348
_diffrn_reflns_point_group_measured_fraction_full 1.000
_diffrn_reflns_point_group_measured_fraction_max 0.987
_diffrn_reflns_theta_full 67.684
_diffrn_reflns_theta_max 76.851
_diffrn_reflns_theta_min 2.989
_diffrn_source 'micro-focus sealed X-ray tube'
_diffrn_source_type 'SuperNova (Cu) X-ray Source'
_exptl_absorpt_coefficient_mu 12.029
_exptl_absorpt_correction_T_max 1.00000
_exptl_absorpt_correction_T_min 0.66956
_exptl_absorpt_correction_type multi-scan
_exptl_absorpt_process_details
;
CrysAlisPro 1.171.41.81a (Rigaku Oxford Diffraction, 2020)
Empirical absorption correction using spherical harmonics,
implemented in SCALE3 ABSPACK scaling algorithm.
;
_exptl_crystal_colour 'clear light colourless'
_exptl_crystal_colour_lustre clear
_exptl_crystal_colour_modifier light
_exptl_crystal_colour_primary colourless
_exptl_crystal_density_diffrn 1.592
_exptl_crystal_description block
_exptl_crystal_F_000 1536
_exptl_crystal_size_max 0.26
_exptl_crystal_size_mid 0.18
_exptl_crystal_size_min 0.179
_refine_diff_density_max 0.697
_refine_diff_density_min -1.290
_refine_diff_density_rms 0.076
_refine_ls_extinction_method none
_refine_ls_goodness_of_fit_ref 1.046
_refine_ls_hydrogen_treatment constr
_refine_ls_matrix_type full
_refine_ls_number_parameters 404
_refine_ls_number_reflns 6656
_refine_ls_number_restraints 3
_refine_ls_restrained_S_all 1.049
_refine_ls_R_factor_all 0.0301
_refine_ls_R_factor_gt 0.0280
_refine_ls_shift/su_max 0.002
_refine_ls_shift/su_mean 0.000
_refine_ls_structure_factor_coef Fsqd
_refine_ls_weighting_details 'w=1/[\s^2^(Fo^2^)+(0.0392P)^2^+1.6830P] where P=(Fo^2^+2Fc^2^)/3'
_refine_ls_weighting_scheme calc
_refine_ls_wR_factor_gt 0.0712
_refine_ls_wR_factor_ref 0.0727
_reflns_Friedel_coverage 0.000
_reflns_number_gt 6283
_reflns_number_total 6656
_reflns_threshold_expression 'I > 2\s(I)'
_cod_data_source_file cs1c04020_si_002.cif
_cod_data_source_block 016rwfk20
_cod_database_code 4519053
_shelx_shelxl_version_number 2018/3
_chemical_oxdiff_formula C25H33Al1Cs1N2O8
_shelx_space_group_comment
;
The symmetry employed for this shelxl refinement is uniquely defined
by the following loop, which should always be used as a source of
symmetry information in preference to the above space-group names.
They are only intended as comments.
;
_shelx_estimated_absorpt_t_max 0.222
_shelx_estimated_absorpt_t_min 0.146
_reflns_odcompleteness_completeness 99.94
_reflns_odcompleteness_iscentric 1
_reflns_odcompleteness_theta 74.33
_olex2_refinement_description
;
1. Fixed Uiso
 At 1.2 times of:
  All C(H) groups, All C(H,H) groups
 At 1.5 times of:
  All C(H,H,H) groups
2. Restrained distances
 Cl2S-C1S \\sim Cl2T-C1S
 with sigma of 0.02
 Cl4S-C1S \\sim Cl4T-C1S
 with sigma of 0.02
 Cl3S-C1S \\sim Cl3T-C1S
 with sigma of 0.02
3. Others
 Sof(H1SA)=Sof(Cl2T)=Sof(Cl4T)=Sof(Cl3T)=1-FVAR(1)
 Sof(Cl2S)=Sof(Cl4S)=Sof(Cl3S)=Sof(H1S)=FVAR(1)
4.a Ternary CH refined with riding coordinates:
 C1S(H1SA), C1S(H1S)
4.b Secondary CH2 refined with riding coordinates:
 C13(H13A,H13B), C9(H9A,H9B)
4.c Aromatic/amide H refined with riding coordinates:
 C14(H14), C8(H8), C16(H16), C18(H18), C5(H5), C3(H3), C17(H17), C4(H4)
4.d Idealised Me refined as rotating group:
 C11(H11A,H11B,H11C), C12(H12A,H12B,H12C), C25(H25A,H25B,H25C), C21(H21A,H21B,
 H21C), C1(H1A,H1B,H1C), C23(H23A,H23B,H23C)
;
_ins_header
;
TITL 016RWFK20 in P2(1)/c 
REM P2(1)/c (#14 in standard setting)
CELL 1.54184  14.951813  12.887117  16.767502  90.0000  98.5772  90.0000
ZERR    5.00   0.000167   0.000135   0.000183   0.0000   0.0010   0.0000
LATT  1
SYMM -x, y+1/2,-z+1/2 
SFAC C H N O Al Cs
UNIT 125.00 165.00 10.00 40.00 5.00 5.00
REM  CrysAlisPro recorded range (K): Min=150.0; max=150.0; aver:150.0
TEMP -123
TREF
HKLF 4
END
;
_olex2_submission_original_sample_id 016RWFK20
_olex2_submission_special_instructions 'No special instructions were received'
_oxdiff_exptl_absorpt_empirical_details
;
Empirical correction (ABSPACK) includes:
- Absorption correction using spherical harmonics
- Frame scaling
;
_oxdiff_exptl_absorpt_empirical_full_max 1.303
_oxdiff_exptl_absorpt_empirical_full_min 0.786

loop_
_space_group_symop_operation_xyz
'x, y, z'
'-x, y+1/2, -z+1/2'
'-x, -y, -z'
'x, -y-1/2, z-1/2'

loop_
_atom_site_label
_atom_site_type_symbol
_atom_site_fract_x
_atom_site_fract_y
_atom_site_fract_z
_atom_site_U_iso_or_equiv
_atom_site_adp_type
_atom_site_occupancy
_atom_site_site_symmetry_order
_atom_site_calc_flag
_atom_site_refinement_flags_posn
_atom_site_refinement_flags_adp
_atom_site_refinement_flags_occupancy
_atom_site_disorder_assembly
_atom_site_disorder_group
Cs1 Cs 0.74859(2) 0.18570(2) 0.95263(2) 0.02322(6) Uani 1 1 d . . . . .
Cl2S Cl 0.45789(14) 0.37286(16) 0.51223(18) 0.0207(6) Uani 0.628(15) 1 d D . P A 1
Al1 Al 0.84825(4) 0.33007(5) 0.77542(4) 0.01306(12) Uani 1 1 d . . . . .
Cl4S Cl 0.26823(17) 0.39737(18) 0.52892(14) 0.0263(7) Uani 0.628(15) 1 d D . P A 1
Cl3S Cl 0.31689(16) 0.2905(2) 0.39106(18) 0.0529(9) Uani 0.628(15) 1 d D . P A 1
O3 O 0.79975(11) 0.19920(12) 0.78190(9) 0.0173(3) Uani 1 1 d . . . . .
O7 O 0.75808(10) 0.36946(12) 0.68782(9) 0.0172(3) Uani 1 1 d . . . . .
O2 O 0.78354(10) 0.37756(12) 0.85328(9) 0.0186(3) Uani 1 1 d . . . . .
O5 O 0.95615(11) 0.30527(13) 0.84498(10) 0.0205(3) Uani 1 1 d . . . . .
O8 O 0.64422(11) 0.37545(16) 0.58828(10) 0.0279(4) Uani 1 1 d . . . . .
O4 O 0.66853(12) 0.06710(15) 0.79764(11) 0.0297(4) Uani 1 1 d . . . . .
O1 O 0.63656(12) 0.38188(14) 0.92093(11) 0.0276(4) Uani 1 1 d . . . . .
N2 N 0.91845(12) 0.27800(14) 0.68758(10) 0.0152(3) Uani 1 1 d . . . . .
O6 O 0.93866(13) 0.24602(19) 0.96646(11) 0.0374(5) Uani 1 1 d . . . . .
N1 N 0.89779(12) 0.47834(15) 0.76533(10) 0.0168(3) Uani 1 1 d . . . . .
C20 C 0.77546(14) 0.13459(16) 0.72187(13) 0.0169(4) Uani 1 1 d . . . . .
C14 C 0.89189(15) 0.19984(17) 0.64272(13) 0.0172(4) Uani 1 1 d . . . . .
H14 H 0.924848 0.184651 0.599893 0.021 Uiso 1 1 calc R . . . .
C22 C 0.98357(16) 0.28483(19) 0.91895(14) 0.0213(4) Uani 1 1 d . . . . .
C6 C 0.77132(16) 0.55786(18) 0.81909(14) 0.0228(5) Uani 1 1 d . . . . .
C15 C 0.81629(15) 0.13276(17) 0.65146(13) 0.0177(4) Uani 1 1 d . . . . .
C10 C 0.99980(14) 0.44374(17) 0.66113(12) 0.0174(4) Uani 1 1 d . . . . .
C8 C 0.85418(16) 0.55812(17) 0.78364(13) 0.0214(4) Uani 1 1 d . . . . .
H8 H 0.878375 0.623990 0.772989 0.026 Uiso 1 1 calc R . . . .
C7 C 0.74111(15) 0.46657(18) 0.85269(13) 0.0187(4) Uani 1 1 d . . . . .
C11 C 0.92555(15) 0.47399(18) 0.59232(13) 0.0209(4) Uani 1 1 d . . . . .
H11A H 0.936230 0.439207 0.542624 0.031 Uiso 1 1 calc GR . . . .
H11B H 0.926199 0.549331 0.584502 0.031 Uiso 1 1 calc GR . . . .
H11C H 0.866602 0.452834 0.605686 0.031 Uiso 1 1 calc GR . . . .
C19 C 0.70646(16) 0.05993(19) 0.72818(14) 0.0233(5) Uani 1 1 d . . . . .
C13 C 1.00372(15) 0.32597(18) 0.67305(14) 0.0190(4) Uani 1 1 d . . . . .
H13A H 1.022375 0.293799 0.624502 0.023 Uiso 1 1 calc R . . . .
H13B H 1.050977 0.309960 0.719310 0.023 Uiso 1 1 calc R . . . .
C9 C 0.98622(15) 0.49885(18) 0.73968(13) 0.0201(4) Uani 1 1 d . . . . .
H9A H 1.034593 0.476533 0.783163 0.024 Uiso 1 1 calc R . . . .
H9B H 0.992705 0.574568 0.732371 0.024 Uiso 1 1 calc R . . . .
C12 C 1.09239(16) 0.4766(2) 0.64098(15) 0.0263(5) Uani 1 1 d . . . . .
H12A H 1.102722 0.443455 0.590555 0.039 Uiso 1 1 calc GR . . . .
H12B H 1.139778 0.455238 0.684700 0.039 Uiso 1 1 calc GR . . . .
H12C H 1.093868 0.552194 0.634805 0.039 Uiso 1 1 calc GR . . . .
C24 C 0.67515(14) 0.35446(16) 0.65922(13) 0.0163(4) Uani 1 1 d . . . . .
C25 C 0.61106(16) 0.3137(2) 0.71384(16) 0.0265(5) Uani 1 1 d . . . . .
H25A H 0.570757 0.261778 0.684753 0.040 Uiso 1 1 calc GR . . . .
H25B H 0.575017 0.371117 0.730411 0.040 Uiso 1 1 calc GR . . . .
H25C H 0.645936 0.281711 0.761687 0.040 Uiso 1 1 calc GR . . . .
C2 C 0.66124(16) 0.4738(2) 0.88919(14) 0.0232(5) Uani 1 1 d . . . . .
C16 C 0.79111(17) 0.05749(19) 0.59119(15) 0.0262(5) Uani 1 1 d . . . . .
H16 H 0.819566 0.056753 0.544174 0.031 Uiso 1 1 calc R . . . .
C18 C 0.68322(18) -0.0134(2) 0.66847(16) 0.0308(5) Uani 1 1 d . . . . .
H18 H 0.637857 -0.063339 0.674106 0.037 Uiso 1 1 calc R . . . .
C5 C 0.7253(2) 0.6523(2) 0.82385(17) 0.0309(5) Uani 1 1 d . . . . .
H5 H 0.748160 0.713871 0.803127 0.037 Uiso 1 1 calc R . . . .
C3 C 0.61510(18) 0.5664(2) 0.89094(16) 0.0301(5) Uani 1 1 d . . . . .
H3 H 0.561165 0.568915 0.914502 0.036 Uiso 1 1 calc R . . . .
C17 C 0.72601(19) -0.0144(2) 0.59998(17) 0.0332(6) Uani 1 1 d . . . . .
H17 H 0.709883 -0.065273 0.559341 0.040 Uiso 1 1 calc R . . . .
C21 C 0.5879(2) 0.0086(3) 0.80025(19) 0.0462(8) Uani 1 1 d . . . . .
H21A H 0.602352 -0.065567 0.802400 0.069 Uiso 1 1 calc GR . . . .
H21B H 0.544335 0.023233 0.751855 0.069 Uiso 1 1 calc GR . . . .
H21C H 0.561649 0.028155 0.848295 0.069 Uiso 1 1 calc GR . . . .
C4 C 0.6470(2) 0.6563(2) 0.85845(18) 0.0348(6) Uani 1 1 d . . . . .
H4 H 0.615153 0.719865 0.860057 0.042 Uiso 1 1 calc R . . . .
C1S C 0.3477(2) 0.3938(2) 0.45919(17) 0.0351(6) Uani 1 1 d D . . . .
H1SA H 0.346797 0.467305 0.439961 0.042 Uiso 0.372(15) 1 calc R . P A 2
H1S H 0.345853 0.460874 0.428994 0.042 Uiso 0.628(15) 1 calc R . P A 1
C1 C 0.55987(19) 0.3832(2) 0.9624(2) 0.0400(7) Uani 1 1 d . . . . .
H1A H 0.551443 0.314128 0.984665 0.060 Uiso 1 1 calc GR . . . .
H1B H 0.505845 0.402262 0.924709 0.060 Uiso 1 1 calc GR . . . .
H1C H 0.569648 0.433948 1.006347 0.060 Uiso 1 1 calc GR . . . .
C23 C 1.0823(2) 0.3082(3) 0.9467(2) 0.0542(10) Uani 1 1 d . . . . .
H23A H 1.116023 0.300821 0.901186 0.081 Uiso 1 1 calc GR . . . .
H23B H 1.106362 0.259680 0.989550 0.081 Uiso 1 1 calc GR . . . .
H23C H 1.088567 0.379421 0.967347 0.081 Uiso 1 1 calc GR . . . .
Cl2T Cl 0.4561(5) 0.3724(6) 0.5060(5) 0.067(2) Uani 0.372(15) 1 d D . P A 2
Cl4T Cl 0.2706(5) 0.3884(8) 0.5227(5) 0.088(3) Uani 0.372(15) 1 d D . P A 2
Cl3T Cl 0.3238(8) 0.3195(13) 0.3733(6) 0.148(4) Uani 0.372(15) 1 d D . P A 2

loop_
_atom_site_aniso_label
_atom_site_aniso_U_11
_atom_site_aniso_U_22
_atom_site_aniso_U_33
_atom_site_aniso_U_23
_atom_site_aniso_U_13
_atom_site_aniso_U_12
Cs1 0.02460(8) 0.02626(8) 0.02049(8) 0.00514(5) 0.00893(5) -0.00169(5)
Cl2S 0.0140(10) 0.0196(10) 0.0287(10) -0.0016(7) 0.0038(7) 0.0026(7)
Al1 0.0127(3) 0.0147(3) 0.0128(3) 0.0006(2) 0.0052(2) -0.0008(2)
Cl4S 0.0172(9) 0.0275(9) 0.0350(10) 0.0025(6) 0.0062(6) 0.0051(6)
Cl3S 0.0556(13) 0.0572(13) 0.0424(12) -0.0227(8) -0.0044(8) -0.0028(9)
O3 0.0202(7) 0.0169(7) 0.0154(7) 0.0004(6) 0.0048(6) -0.0035(6)
O7 0.0134(7) 0.0188(7) 0.0199(7) 0.0040(6) 0.0038(5) -0.0001(6)
O2 0.0205(7) 0.0182(7) 0.0193(7) 0.0006(6) 0.0103(6) 0.0014(6)
O5 0.0154(7) 0.0320(9) 0.0146(7) 0.0041(6) 0.0040(6) 0.0012(6)
O8 0.0202(8) 0.0445(10) 0.0186(8) 0.0040(7) 0.0020(6) -0.0002(7)
O4 0.0264(9) 0.0370(10) 0.0257(9) 0.0055(7) 0.0041(7) -0.0173(8)
O1 0.0264(9) 0.0299(9) 0.0309(9) -0.0012(7) 0.0183(7) 0.0018(7)
N2 0.0139(8) 0.0171(8) 0.0153(8) 0.0025(7) 0.0047(6) 0.0010(7)
O6 0.0299(9) 0.0625(14) 0.0201(8) 0.0119(9) 0.0051(7) -0.0074(9)
N1 0.0177(8) 0.0196(9) 0.0137(8) -0.0005(7) 0.0042(6) -0.0050(7)
C20 0.0176(10) 0.0140(9) 0.0177(10) 0.0033(8) -0.0016(8) 0.0009(8)
C14 0.0201(10) 0.0188(10) 0.0132(9) 0.0018(8) 0.0037(8) 0.0055(8)
C22 0.0195(11) 0.0266(11) 0.0173(10) 0.0033(9) 0.0011(8) -0.0007(9)
C6 0.0274(12) 0.0209(11) 0.0215(11) -0.0040(9) 0.0085(9) 0.0016(9)
C15 0.0197(10) 0.0152(9) 0.0173(10) 0.0003(8) 0.0001(8) 0.0020(8)
C10 0.0154(9) 0.0231(11) 0.0141(9) 0.0021(8) 0.0040(7) -0.0051(8)
C8 0.0282(12) 0.0170(10) 0.0199(10) -0.0004(8) 0.0063(9) -0.0050(9)
C7 0.0197(10) 0.0222(10) 0.0152(9) -0.0040(8) 0.0054(8) 0.0034(8)
C11 0.0206(10) 0.0250(11) 0.0163(10) 0.0036(8) 0.0003(8) -0.0050(9)
C19 0.0228(11) 0.0234(11) 0.0221(11) 0.0054(9) -0.0020(8) -0.0054(9)
C13 0.0134(10) 0.0256(11) 0.0197(10) 0.0017(8) 0.0083(8) 0.0001(8)
C9 0.0187(10) 0.0241(11) 0.0178(10) -0.0016(8) 0.0040(8) -0.0106(8)
C12 0.0184(11) 0.0386(13) 0.0235(11) 0.0012(10) 0.0082(8) -0.0108(10)
C24 0.0160(9) 0.0165(9) 0.0173(10) 0.0006(8) 0.0051(7) 0.0017(8)
C25 0.0141(10) 0.0394(14) 0.0272(12) 0.0088(10) 0.0070(9) -0.0008(9)
C2 0.0225(11) 0.0281(12) 0.0208(11) -0.0037(9) 0.0088(8) 0.0025(9)
C16 0.0303(12) 0.0251(11) 0.0216(11) -0.0039(9) -0.0016(9) 0.0011(10)
C18 0.0306(13) 0.0256(12) 0.0327(13) 0.0017(10) -0.0063(10) -0.0105(10)
C5 0.0414(15) 0.0203(11) 0.0336(13) -0.0007(10) 0.0138(11) 0.0047(11)
C3 0.0289(12) 0.0341(13) 0.0299(13) -0.0042(11) 0.0128(10) 0.0095(11)
C17 0.0386(15) 0.0263(12) 0.0308(13) -0.0075(10) -0.0076(11) -0.0071(11)
C21 0.0325(15) 0.066(2) 0.0393(16) 0.0110(15) 0.0023(12) -0.0298(15)
C4 0.0426(16) 0.0274(13) 0.0367(14) -0.0033(11) 0.0134(12) 0.0151(12)
C1S 0.0363(15) 0.0342(14) 0.0338(14) 0.0037(11) 0.0023(11) 0.0069(12)
C1 0.0278(13) 0.0406(16) 0.0583(19) -0.0059(14) 0.0279(13) -0.0049(12)
C23 0.0279(15) 0.087(3) 0.0424(18) 0.0244(18) -0.0106(13) -0.0186(16)
Cl2T 0.061(4) 0.076(5) 0.068(4) 0.002(3) 0.022(3) 0.009(3)
Cl4T 0.042(3) 0.107(6) 0.112(5) 0.031(4) 0.003(3) 0.007(3)
Cl3T 0.201(8) 0.171(8) 0.051(3) -0.041(4) -0.055(4) 0.083(5)

loop_
_atom_type_symbol
_atom_type_description
_atom_type_scat_dispersion_real
_atom_type_scat_dispersion_imag
_atom_type_scat_source
C C 0.0181 0.0091 'International Tables Vol C Tables 4.2.6.8 and 6.1.1.4'
H H 0.0000 0.0000 'International Tables Vol C Tables 4.2.6.8 and 6.1.1.4'
Al Al 0.2130 0.2455 'International Tables Vol C Tables 4.2.6.8 and 6.1.1.4'
Cl Cl 0.3639 0.7018 'International Tables Vol C Tables 4.2.6.8 and 6.1.1.4'
Cs Cs -0.7457 7.9052 'International Tables Vol C Tables 4.2.6.8 and 6.1.1.4'
N N 0.0311 0.0180 'International Tables Vol C Tables 4.2.6.8 and 6.1.1.4'
O O 0.0492 0.0322 'International Tables Vol C Tables 4.2.6.8 and 6.1.1.4'

loop_
_geom_angle_atom_site_label_1
_geom_angle_atom_site_label_2
_geom_angle_atom_site_label_3
_geom_angle
_geom_angle_site_symmetry_1
_geom_angle_site_symmetry_3
_geom_angle_publ_flag
O3 Cs1 O4 50.64(4) . . ?
O2 Cs1 O3 50.45(4) . . ?
O2 Cs1 O4 91.03(4) . . ?
O8 Cs1 O3 159.25(4) 4_566 . ?
O8 Cs1 O2 139.54(5) 4_566 . ?
O8 Cs1 O4 108.77(5) 4_566 . ?
O1 Cs1 O3 89.85(4) . . ?
O1 Cs1 O2 50.82(4) . . ?
O1 Cs1 O8 90.88(5) . 4_566 ?
O1 Cs1 O4 97.47(5) . . ?
O6 Cs1 O3 71.64(5) . . ?
O6 Cs1 O2 65.57(5) . . ?
O6 Cs1 O8 127.57(5) . 4_566 ?
O6 Cs1 O4 116.58(5) . . ?
O6 Cs1 O1 107.28(6) . . ?
O3 Al1 O7 92.85(7) . . ?
O3 Al1 O5 96.72(8) . . ?
O3 Al1 N2 89.48(7) . . ?
O3 Al1 N1 177.71(8) . . ?
O7 Al1 N2 84.98(7) . . ?
O7 Al1 N1 84.94(7) . . ?
O2 Al1 O3 90.54(7) . . ?
O2 Al1 O7 94.11(7) . . ?
O2 Al1 O5 96.32(7) . . ?
O2 Al1 N2 179.09(8) . . ?
O2 Al1 N1 89.04(7) . . ?
O5 Al1 O7 165.76(7) . . ?
O5 Al1 N2 84.58(7) . . ?
O5 Al1 N1 85.56(8) . . ?
N2 Al1 N1 90.90(8) . . ?
C1S Cl4S Cs1 97.99(13) . 2_656 ?
Al1 O3 Cs1 105.12(6) . . ?
C20 O3 Cs1 126.71(13) . . ?
C20 O3 Al1 126.85(14) . . ?
C24 O7 Al1 141.67(14) . . ?
Al1 O2 Cs1 105.48(7) . . ?
C7 O2 Cs1 126.01(13) . . ?
C7 O2 Al1 126.20(14) . . ?
C22 O5 Al1 139.82(16) . . ?
C24 O8 Cs1 120.02(14) . 4_565 ?
C19 O4 Cs1 126.03(13) . . ?
C19 O4 C21 116.6(2) . . ?
C21 O4 Cs1 117.20(17) . . ?
C2 O1 Cs1 127.88(13) . . ?
C2 O1 C1 117.5(2) . . ?
C1 O1 Cs1 112.75(17) . . ?
C14 N2 Al1 122.14(15) . . ?
C14 N2 C13 115.67(18) . . ?
C13 N2 Al1 122.17(14) . . ?
C22 O6 Cs1 132.78(16) . . ?
C8 N1 Al1 121.47(15) . . ?
C8 N1 C9 115.94(19) . . ?
C9 N1 Al1 122.55(15) . . ?
O3 C20 C15 123.2(2) . . ?
O3 C20 C19 119.4(2) . . ?
C15 C20 C19 117.4(2) . . ?
N2 C14 Cs1 105.61(13) . 4_565 ?
N2 C14 C15 126.0(2) . . ?
C15 C14 Cs1 88.06(12) . 4_565 ?
O5 C22 C23 114.6(2) . . ?
O6 C22 O5 126.2(2) . . ?
O6 C22 C23 119.2(2) . . ?
C7 C6 C8 120.7(2) . . ?
C5 C6 C8 118.4(2) . . ?
C5 C6 C7 120.8(2) . . ?
C20 C15 C14 121.17(19) . . ?
C20 C15 C16 120.6(2) . . ?
C16 C15 C14 117.8(2) . . ?
C11 C10 C13 111.16(18) . . ?
C11 C10 C9 110.83(19) . . ?
C11 C10 C12 109.96(18) . . ?
C13 C10 C9 110.72(18) . . ?
C13 C10 C12 106.53(19) . . ?
C12 C10 C9 107.48(18) . . ?
N1 C8 C6 126.4(2) . . ?
O2 C7 C6 123.4(2) . . ?
O2 C7 C2 119.4(2) . . ?
C6 C7 C2 117.2(2) . . ?
C10 C11 Cs1 132.69(14) . 4_565 ?
O4 C19 C20 114.4(2) . . ?
O4 C19 C18 124.7(2) . . ?
C18 C19 C20 120.9(2) . . ?
N2 C13 C10 114.93(18) . . ?
N1 C9 C10 113.97(17) . . ?
O7 C24 Cs1 88.09(12) . 4_565 ?
O7 C24 C25 119.50(19) . . ?
O8 C24 Cs1 43.66(11) . 4_565 ?
O8 C24 O7 122.0(2) . . ?
O8 C24 C25 118.5(2) . . ?
C25 C24 Cs1 142.56(15) . 4_565 ?
O1 C2 C7 113.7(2) . . ?
O1 C2 C3 125.0(2) . . ?
C3 C2 C7 121.3(2) . . ?
C17 C16 C15 120.5(2) . . ?
C19 C18 C17 120.4(2) . . ?
C4 C5 C6 120.5(3) . . ?
C2 C3 C4 120.6(2) . . ?
C16 C17 C18 120.2(2) . . ?
C5 C4 C3 119.6(2) . . ?
Cl2S C1S Cl4S 109.5(2) . . ?
Cl3S C1S Cl2S 109.99(19) . . ?
Cl3S C1S Cl4S 107.90(19) . . ?
Cl2T C1S Cl3T 111.0(5) . . ?
Cl4T C1S Cl2T 113.2(5) . . ?
Cl4T C1S Cl3T 115.5(6) . . ?
C1S Cl4T Cs1 95.5(4) . 2_656 ?

loop_
_geom_bond_atom_site_label_1
_geom_bond_atom_site_label_2
_geom_bond_distance
_geom_bond_site_symmetry_2
_geom_bond_publ_flag
Cs1 O3 3.0763(15) . ?
Cs1 O2 3.0694(15) . ?
Cs1 O8 3.0478(17) 4_566 ?
Cs1 O4 3.0975(18) . ?
Cs1 O1 3.0356(18) . ?
Cs1 O6 2.9220(19) . ?
Cl2S C1S 1.773(4) . ?
Al1 O3 1.8453(16) . ?
Al1 O7 1.9084(16) . ?
Al1 O2 1.8417(16) . ?
Al1 O5 1.8719(17) . ?
Al1 N2 2.0451(19) . ?
Al1 N1 2.065(2) . ?
Cl4S C1S 1.787(4) . ?
Cl3S C1S 1.770(4) . ?
O3 C20 1.315(3) . ?
O7 C24 1.276(3) . ?
O2 C7 1.310(3) . ?
O5 C22 1.274(3) . ?
O8 C24 1.240(3) . ?
O4 C19 1.372(3) . ?
O4 C21 1.428(3) . ?
O1 C2 1.372(3) . ?
O1 C1 1.427(3) . ?
N2 C14 1.284(3) . ?
N2 C13 1.470(3) . ?
O6 C22 1.223(3) . ?
N1 C8 1.279(3) . ?
N1 C9 1.474(3) . ?
C20 C15 1.408(3) . ?
C20 C19 1.426(3) . ?
C14 C15 1.448(3) . ?
C22 C23 1.511(4) . ?
C6 C8 1.452(3) . ?
C6 C7 1.408(3) . ?
C6 C5 1.406(3) . ?
C15 C16 1.411(3) . ?
C10 C11 1.528(3) . ?
C10 C13 1.531(3) . ?
C10 C9 1.536(3) . ?
C10 C12 1.533(3) . ?
C7 C2 1.424(3) . ?
C19 C18 1.383(4) . ?
C24 C25 1.515(3) . ?
C2 C3 1.381(3) . ?
C16 C17 1.368(4) . ?
C18 C17 1.396(4) . ?
C5 C4 1.383(4) . ?
C3 C4 1.394(4) . ?
C1S Cl2T 1.715(8) . ?
C1S Cl4T 1.683(8) . ?
C1S Cl3T 1.722(7) . ?
